data_4104676
loop_
_publ_author_name
'Yasutomo Segawa'
'Yuta Suzuki'
'Makoto Yamashita'
'Kyoko Nozaki'

_publ_section_title
;
 Chemistry of Boryllithium: Synthesis, Structure, and Reactivity
;
_journal_name_full 'Journal of the American Chemical Society'
_journal_page_first 9600
_journal_page_last 9600
_journal_paper_doi 10.1021/ja903763a
_journal_volume 131
_journal_year 2009
_chemical_formula_sum 'C26 H36 B Br N2'
_chemical_formula_weight 467.29
_chemical_name_systematic
; 
 ? 
;
_space_group_IT_number 14
_symmetry_cell_setting monoclinic
_symmetry_space_group_name_Hall '-P 2yn'
_symmetry_space_group_name_H-M 'P 1 21/n 1'
_atom_sites_solution_hydrogens geom
_atom_sites_solution_primary direct
_atom_sites_solution_secondary difmap
_audit_creation_method SHELXL-97
_cell_angle_alpha 90.00
_cell_angle_beta 105.996(9)
_cell_angle_gamma 90.00
_cell_formula_units_Z 4
_cell_length_a 19.153(12)
_cell_length_b 6.945(4)
_cell_length_c 19.384(13)
_cell_measurement_reflns_used 3809
_cell_measurement_temperature 120(2)
_cell_measurement_theta_max 27.4680
_cell_measurement_theta_min 3.1303
_cell_volume 2479(3)
_computing_cell_refinement 'RIGAKU CrystalClear'
_computing_data_collection 'RIGAKU CrystalClear'
_computing_data_reduction 'RIGAKU CrystalClear'
_computing_molecular_graphics ORTEP-III
_computing_structure_refinement 'SHELXL-97 (Sheldrick, 1997)'
_computing_structure_solution SIR-97
_diffrn_ambient_temperature 120(2)
_diffrn_detector_area_resol_mean 7.31
_diffrn_measured_fraction_theta_full 0.997
_diffrn_measured_fraction_theta_max 0.997
_diffrn_measurement_device_type 'RIGAKU/MSC Meacury CCD'
_diffrn_measurement_method 'phi and omega scans'
_diffrn_radiation_monochromator graphite
_diffrn_radiation_source 'fine-focus sealed tube'
_diffrn_radiation_type MoK\a
_diffrn_radiation_wavelength 0.71070
_diffrn_reflns_av_R_equivalents 0.0785
_diffrn_reflns_av_sigmaI/netI 0.0617
_diffrn_reflns_limit_h_max 22
_diffrn_reflns_limit_h_min -22
_diffrn_reflns_limit_k_max 8
_diffrn_reflns_limit_k_min -8
_diffrn_reflns_limit_l_max 23
_diffrn_reflns_limit_l_min -16
_diffrn_reflns_number 22348
_diffrn_reflns_theta_full 25.00
_diffrn_reflns_theta_max 25.00
_diffrn_reflns_theta_min 3.13
_exptl_absorpt_coefficient_mu 1.673
_exptl_absorpt_correction_T_max 0.8505
_exptl_absorpt_correction_T_min 0.4884
_exptl_absorpt_correction_type multi-scan
_exptl_absorpt_process_details 'Jacobson, R. (1998) Private communication'
_exptl_crystal_colour Colorless
_exptl_crystal_density_diffrn 1.252
_exptl_crystal_description Prism
_exptl_crystal_F_000 984
_exptl_crystal_size_max 0.50
_exptl_crystal_size_mid 0.50
_exptl_crystal_size_min 0.10
_refine_diff_density_max 1.558
_refine_diff_density_min -1.153
_refine_diff_density_rms 0.134
_refine_ls_extinction_method none
_refine_ls_goodness_of_fit_ref 1.099
_refine_ls_hydrogen_treatment constr
_refine_ls_matrix_type full
_refine_ls_number_parameters 279
_refine_ls_number_reflns 4353
_refine_ls_number_restraints 0
_refine_ls_restrained_S_all 1.099
_refine_ls_R_factor_all 0.1086
_refine_ls_R_factor_gt 0.0912
_refine_ls_shift/su_max 0.001
_refine_ls_shift/su_mean 0.000
_refine_ls_structure_factor_coef Fsqd
_refine_ls_weighting_details 'calc w=1/[\s^2^(Fo^2^)+(0.1333P)^2^+9.0278P] where P=(Fo^2^+2Fc^2^)/3'
_refine_ls_weighting_scheme calc
_refine_ls_wR_factor_gt 0.2386
_refine_ls_wR_factor_ref 0.2570
_reflns_number_gt 3406
_reflns_number_total 4353
_reflns_threshold_expression >2sigma(I)
_cod_data_source_file ja903763a_si_001_01.cif
_cod_data_source_block 34a-Br
_cod_original_cell_volume 2478(3)
_cod_database_code 4104676

loop_
_symmetry_equiv_pos_as_xyz
'x, y, z'
'-x+1/2, y+1/2, -z+1/2'
'-x, -y, -z'
'x-1/2, -y-1/2, z-1/2'

loop_
_atom_site_label
_atom_site_type_symbol
_atom_site_fract_x
_atom_site_fract_y
_atom_site_fract_z
_atom_site_U_iso_or_equiv
_atom_site_adp_type
_atom_site_occupancy
_atom_site_symmetry_multiplicity
_atom_site_calc_flag
_atom_site_refinement_flags
B1 B 0.9947(4) 0.6399(9) 0.7817(4) 0.0295(15) Uani 1 1 d .
N1 N 0.9725(3) 0.4443(7) 0.7814(3) 0.0333(11) Uani 1 1 d .
C2 C 1.0337(3) 0.3305(9) 0.7825(4) 0.0355(15) Uani 1 1 d .
H1 H 1.0347 0.1937 0.7832 0.043 Uiso 1 1 calc R
C3 C 1.0898(3) 0.4432(9) 0.7823(4) 0.0351(14) Uani 1 1 d .
H2 H 1.1366 0.3984 0.7823 0.042 Uiso 1 1 calc R
N2 N 1.0699(3) 0.6372(7) 0.7822(3) 0.0285(11) Uani 1 1 d .
Br1 Br 0.93599(3) 0.85988(9) 0.78195(4) 0.0435(3) Uani 1 1 d .
C4 C 0.9035(3) 0.3646(8) 0.7755(4) 0.0333(14) Uani 1 1 d .
C5 C 0.8791(3) 0.3447(9) 0.8371(4) 0.0333(14) Uani 1 1 d .
C6 C 0.8103(3) 0.2640(10) 0.8291(4) 0.0406(16) Uani 1 1 d .
H3 H 0.7929 0.2485 0.8702 0.049 Uiso 1 1 calc R
C7 C 0.7672(3) 0.2065(10) 0.7631(4) 0.0403(16) Uani 1 1 d .
H4 H 0.7209 0.1512 0.7591 0.048 Uiso 1 1 calc R
C8 C 0.7911(3) 0.2288(9) 0.7031(4) 0.0375(15) Uani 1 1 d .
H5 H 0.7607 0.1906 0.6576 0.045 Uiso 1 1 calc R
C9 C 0.8593(3) 0.3069(9) 0.7079(3) 0.0341(14) Uani 1 1 d .
C10 C 0.9249(4) 0.3973(10) 0.9114(4) 0.0411(16) Uani 1 1 d .
H6 H 0.9698 0.4618 0.9060 0.049 Uiso 1 1 calc R
C11 C 0.8851(4) 0.5425(14) 0.9472(4) 0.059(2) Uani 1 1 d .
H7 H 0.8799 0.6653 0.9213 0.089 Uiso 1 1 calc R
H8 H 0.9133 0.5626 0.9971 0.089 Uiso 1 1 calc R
H9 H 0.8370 0.4922 0.9459 0.089 Uiso 1 1 calc R
C12 C 0.9487(4) 0.2171(12) 0.9573(4) 0.058(2) Uani 1 1 d .
H10 H 0.9059 0.1528 0.9651 0.087 Uiso 1 1 calc R
H11 H 0.9817 0.2540 1.0037 0.087 Uiso 1 1 calc R
H12 H 0.9738 0.1290 0.9326 0.087 Uiso 1 1 calc R
C13 C 0.8840(4) 0.3357(9) 0.6401(4) 0.0387(15) Uani 1 1 d .
H13 H 0.9383 0.3374 0.6544 0.046 Uiso 1 1 calc R
C14 C 0.8573(4) 0.5285(11) 0.6058(4) 0.0462(17) Uani 1 1 d .
H14 H 0.8041 0.5301 0.5912 0.069 Uiso 1 1 calc R
H15 H 0.8753 0.5477 0.5636 0.069 Uiso 1 1 calc R
H16 H 0.8754 0.6321 0.6404 0.069 Uiso 1 1 calc R
C15 C 0.8587(4) 0.1738(11) 0.5861(4) 0.0514(19) Uani 1 1 d .
H17 H 0.8061 0.1842 0.5646 0.077 Uiso 1 1 calc R
H18 H 0.8699 0.0494 0.6105 0.077 Uiso 1 1 calc R
H19 H 0.8837 0.1836 0.5484 0.077 Uiso 1 1 calc R
C16 C 1.1137(3) 0.7862(9) 0.7654(4) 0.0339(14) Uani 1 1 d .
C17 C 1.1108(3) 0.8135(9) 0.6933(4) 0.0334(14) Uani 1 1 d .
C18 C 1.1570(3) 0.9508(9) 0.6767(4) 0.0373(15) Uani 1 1 d .
H20 H 1.1568 0.9707 0.6281 0.045 Uiso 1 1 calc R
C19 C 1.2031(3) 1.0579(9) 0.7306(4) 0.0381(15) Uani 1 1 d .
H21 H 1.2347 1.1498 0.7188 0.046 Uiso 1 1 calc R
C20 C 1.2035(3) 1.0326(9) 0.8004(4) 0.0348(14) Uani 1 1 d .
H22 H 1.2342 1.1104 0.8366 0.042 Uiso 1 1 calc R
C21 C 1.1593(3) 0.8937(9) 0.8197(4) 0.0328(14) Uani 1 1 d .
C22 C 1.0599(4) 0.7025(11) 0.6329(4) 0.0419(16) Uani 1 1 d .
H23 H 1.0246 0.6342 0.6540 0.050 Uiso 1 1 calc R
C23 C 1.0981(4) 0.5495(12) 0.6011(4) 0.0538(19) Uani 1 1 d .
H24 H 1.1295 0.6113 0.5754 0.081 Uiso 1 1 calc R
H25 H 1.0619 0.4696 0.5677 0.081 Uiso 1 1 calc R
H26 H 1.1276 0.4686 0.6396 0.081 Uiso 1 1 calc R
C24 C 1.0154(4) 0.8380(12) 0.5748(4) 0.0531(19) Uani 1 1 d .
H27 H 0.9921 0.9366 0.5971 0.080 Uiso 1 1 calc R
H28 H 0.9780 0.7639 0.5403 0.080 Uiso 1 1 calc R
H29 H 1.0475 0.8999 0.5500 0.080 Uiso 1 1 calc R
C25 C 1.1630(4) 0.8644(9) 0.8984(4) 0.0368(15) Uani 1 1 d .
H30 H 1.1160 0.8059 0.9009 0.044 Uiso 1 1 calc R
C26 C 1.2243(4) 0.7204(12) 0.9314(4) 0.0528(19) Uani 1 1 d .
H31 H 1.2132 0.5959 0.9071 0.079 Uiso 1 1 calc R
H32 H 1.2284 0.7044 0.9826 0.079 Uiso 1 1 calc R
H33 H 1.2703 0.7694 0.9255 0.079 Uiso 1 1 calc R
C27 C 1.1737(4) 1.0508(11) 0.9410(4) 0.0495(18) Uani 1 1 d .
H34 H 1.2227 1.1006 0.9456 0.074 Uiso 1 1 calc R
H35 H 1.1678 1.0263 0.9889 0.074 Uiso 1 1 calc R
H36 H 1.1377 1.1456 0.9161 0.074 Uiso 1 1 calc R

loop_
_atom_site_aniso_label
_atom_site_aniso_U_11
_atom_site_aniso_U_22
_atom_site_aniso_U_33
_atom_site_aniso_U_23
_atom_site_aniso_U_13
_atom_site_aniso_U_12
B1 0.024(3) 0.022(3) 0.044(4) -0.004(3) 0.012(3) -0.001(3)
N1 0.029(3) 0.030(3) 0.039(3) -0.002(2) 0.006(2) 0.005(2)
C2 0.021(3) 0.026(3) 0.063(4) -0.001(3) 0.017(3) 0.006(2)
C3 0.024(3) 0.025(3) 0.057(4) 0.002(3) 0.014(3) 0.006(2)
N2 0.016(2) 0.026(3) 0.045(3) 0.000(2) 0.011(2) -0.0009(19)
Br1 0.0279(4) 0.0228(4) 0.0850(6) -0.0013(3) 0.0240(4) 0.0011(2)
C4 0.028(3) 0.027(3) 0.047(4) 0.006(3) 0.013(3) 0.014(3)
C5 0.024(3) 0.029(3) 0.047(4) 0.005(3) 0.009(3) 0.002(2)
C6 0.029(3) 0.032(3) 0.067(5) 0.008(3) 0.023(3) 0.001(3)
C7 0.027(3) 0.032(3) 0.063(5) 0.005(3) 0.014(3) -0.003(3)
C8 0.024(3) 0.028(3) 0.058(4) -0.001(3) 0.007(3) -0.003(3)
C9 0.030(3) 0.025(3) 0.047(4) 0.001(3) 0.010(3) -0.002(3)
C10 0.029(3) 0.042(4) 0.053(4) 0.003(3) 0.012(3) -0.004(3)
C11 0.043(4) 0.073(6) 0.064(5) -0.020(4) 0.019(4) -0.006(4)
C12 0.051(5) 0.054(5) 0.065(5) 0.012(4) 0.007(4) -0.013(4)
C13 0.027(3) 0.035(3) 0.056(4) -0.003(3) 0.014(3) -0.002(3)
C14 0.043(4) 0.043(4) 0.055(4) 0.002(3) 0.018(3) -0.002(3)
C15 0.053(5) 0.051(4) 0.056(5) -0.009(3) 0.024(4) 0.004(4)
C16 0.022(3) 0.024(3) 0.058(4) 0.000(3) 0.015(3) 0.002(2)
C17 0.025(3) 0.030(3) 0.049(4) 0.002(3) 0.016(3) 0.002(3)
C18 0.033(3) 0.025(3) 0.057(4) 0.000(3) 0.019(3) -0.002(3)
C19 0.030(3) 0.023(3) 0.067(5) 0.003(3) 0.021(3) -0.005(3)
C20 0.029(3) 0.025(3) 0.055(4) -0.008(3) 0.019(3) -0.007(3)
C21 0.021(3) 0.029(3) 0.053(4) 0.000(3) 0.019(3) 0.001(2)
C22 0.026(3) 0.047(4) 0.053(4) -0.002(3) 0.011(3) -0.004(3)
C23 0.045(4) 0.053(5) 0.057(5) -0.013(4) 0.005(4) 0.002(4)
C24 0.041(4) 0.058(5) 0.055(5) 0.006(4) 0.006(3) 0.000(4)
C25 0.028(3) 0.033(4) 0.054(4) -0.004(3) 0.020(3) -0.005(3)
C26 0.056(5) 0.049(5) 0.057(5) 0.010(4) 0.020(4) 0.010(4)
C27 0.047(4) 0.046(4) 0.054(4) -0.011(3) 0.011(3) -0.005(3)

loop_
_atom_type_symbol
_atom_type_description
_atom_type_scat_dispersion_real
_atom_type_scat_dispersion_imag
_atom_type_scat_source
C C 0.0033 0.0016 'International Tables Vol C Tables 4.2.6.8 and 6.1.1.4'
H H 0.0000 0.0000 'International Tables Vol C Tables 4.2.6.8 and 6.1.1.4'
B B 0.0013 0.0007 'International Tables Vol C Tables 4.2.6.8 and 6.1.1.4'
N N 0.0061 0.0033 'International Tables Vol C Tables 4.2.6.8 and 6.1.1.4'
Br Br -0.2901 2.4595 'International Tables Vol C Tables 4.2.6.8 and 6.1.1.4'

loop_
_geom_angle_atom_site_label_1
_geom_angle_atom_site_label_2
_geom_angle_atom_site_label_3
_geom_angle
N1 B1 N2 106.6(5)
N1 B1 Br1 126.2(5)
N2 B1 Br1 127.2(4)
C4 N1 C2 122.6(5)
C4 N1 B1 130.5(5)
C2 N1 B1 106.7(5)
C3 C2 N1 109.8(6)
C2 C3 N2 110.2(5)
C3 N2 C16 121.4(5)
C3 N2 B1 106.5(5)
C16 N2 B1 129.8(5)
C5 C4 N1 119.6(6)
C5 C4 C9 120.6(6)
N1 C4 C9 119.8(6)
C6 C5 C4 117.9(6)
C6 C5 C10 119.0(6)
C4 C5 C10 123.1(6)
C7 C6 C5 121.6(6)
C8 C7 C6 120.1(6)
C7 C8 C9 120.9(6)
C8 C9 C4 119.0(6)
C8 C9 C13 120.1(6)
C4 C9 C13 120.9(6)
C5 C10 C12 111.0(6)
C5 C10 C11 111.0(6)
C12 C10 C11 112.2(7)
C14 C13 C15 110.1(6)
C14 C13 C9 110.3(5)
C15 C13 C9 112.3(6)
C21 C16 C17 122.0(6)
C21 C16 N2 120.3(6)
C17 C16 N2 117.7(6)
C16 C17 C18 118.1(6)
C16 C17 C22 123.0(6)
C18 C17 C22 118.9(6)
C19 C18 C17 120.3(6)
C20 C19 C18 120.6(6)
C19 C20 C21 121.0(6)
C16 C21 C20 117.9(6)
C16 C21 C25 122.4(6)
C20 C21 C25 119.7(6)
C17 C22 C23 113.1(5)
C17 C22 C24 111.4(6)
C23 C22 C24 111.4(6)
C27 C25 C21 113.2(6)
C27 C25 C26 110.7(6)
C21 C25 C26 108.8(5)

loop_
_geom_bond_atom_site_label_1
_geom_bond_atom_site_label_2
_geom_bond_distance
B1 N1 1.423(8)
B1 N2 1.436(8)
B1 Br1 1.898(7)
N1 C4 1.407(9)
N1 C2 1.409(8)
C2 C3 1.330(9)
C3 N2 1.400(8)
N2 C16 1.426(8)
C4 C5 1.404(9)
C4 C9 1.409(9)
C5 C6 1.401(9)
C5 C10 1.509(10)
C6 C7 1.377(10)
C7 C8 1.370(10)
C8 C9 1.394(9)
C9 C13 1.526(9)
C10 C12 1.532(10)
C10 C11 1.539(10)
C13 C14 1.520(10)
C13 C15 1.522(10)
C16 C21 1.386(9)
C16 C17 1.396(9)
C17 C18 1.398(9)
C17 C22 1.513(9)
C18 C19 1.384(9)
C19 C20 1.364(9)
C20 C21 1.401(8)
C21 C25 1.521(9)
C22 C23 1.515(10)
C22 C24 1.533(10)
C25 C27 1.518(9)
C25 C26 1.541(10)

loop_
_cod_related_entry_id
_cod_related_entry_database
_cod_related_entry_code
1 ChemSpider 29368820
